data_7033132
loop_
_publ_author_name
'Mobin, Shaikh M.'
'Mishra, Veenu'
'Rai, Dhirendra K.'
'Dota, Krithika'
'Dharmadhikari, Aditya K.'
'Dharmadhikari, Jayashree A.'
'Mathur, Deepak'
'Mathur, Pradeep'

_publ_section_title
;
 Varying coordination modes of amide ligand in group 12 Hg(II) and Cd(II)
 complexes: synthesis, crystal structure and nonlinear optical properties.
;
_journal_issue 4
_journal_name_full 'Dalton transactions (Cambridge, England : 2003)'
_journal_page_first 1933
_journal_page_last 1941
_journal_paper_doi 10.1039/c4dt02111h
_journal_volume 44
_journal_year 2015
_chemical_formula_sum 'C38 H40 Hg2 N10 O9'
_chemical_formula_weight 1181.98
_chemical_name_systematic
;
 ?
;
_space_group_crystal_system monoclinic
_space_group_IT_number 14
_space_group_name_Hall '-P 2ybc'
_space_group_name_H-M_alt 'P 1 21/c 1'
_symmetry_space_group_name_Hall '-P 2ybc'
_symmetry_space_group_name_H-M 'P 1 21/c 1'
_atom_sites_solution_hydrogens mixed
_atom_sites_solution_primary direct
_atom_sites_solution_secondary difmap
_audit_creation_method SHELXL-97
_cell_angle_alpha 90
_cell_angle_beta 91.038(3)
_cell_angle_gamma 90
_cell_formula_units_Z 4
_cell_length_a 11.7067(2)
_cell_length_b 15.4042(4)
_cell_length_c 22.2277(8)
_cell_measurement_reflns_used 13517
_cell_measurement_temperature 150(2)
_cell_measurement_theta_max 28.7975
_cell_measurement_theta_min 3.0457
_cell_volume 4007.72(19)
_computing_cell_refinement 'CrysAlis RED, Oxford Diffraction Ltd.,'
_computing_data_collection 'CrysAlis CCD, Oxford Diffraction Ltd.,'
_computing_data_reduction 'CrysAlis RED, Oxford Diffraction Ltd.,'
_computing_molecular_graphics Ortep3
_computing_publication_material Shelx97
_computing_structure_refinement 'SHELXL-97 (Sheldrick, 1997)'
_computing_structure_solution 'SHELXS-97 (Sheldrick, 1997)'
_diffrn_ambient_temperature 150(2)
_diffrn_detector_area_resol_mean 15.9948
_diffrn_measured_fraction_theta_full 0.998
_diffrn_measured_fraction_theta_max 0.998
_diffrn_measurement_device_type 'OXFORD DIFFRACTION SUPER NOVA'
_diffrn_measurement_method \w/q-scan
_diffrn_radiation_monochromator graphite
_diffrn_radiation_source 'fine-focus sealed tube'
_diffrn_radiation_type MoK\a
_diffrn_radiation_wavelength 0.71073
_diffrn_reflns_av_R_equivalents 0.0619
_diffrn_reflns_av_unetI/netI 0.0429
_diffrn_reflns_limit_h_max 13
_diffrn_reflns_limit_h_min -12
_diffrn_reflns_limit_k_max 17
_diffrn_reflns_limit_k_min -18
_diffrn_reflns_limit_l_max 26
_diffrn_reflns_limit_l_min -26
_diffrn_reflns_number 29033
_diffrn_reflns_theta_full 24.997
_diffrn_reflns_theta_max 24.997
_diffrn_reflns_theta_min 3.051
_exptl_absorpt_coefficient_mu 7.720
_exptl_absorpt_correction_T_max 0.543
_exptl_absorpt_correction_T_min 0.270
_exptl_absorpt_correction_type analytical
_exptl_absorpt_process_details
;
CrysAlis RED, Oxford Diffraction Ltd.,
Version 1.171.31.7 (release 18-10-2006 CrysAlis171 .NET)
(compiled Oct 18 2006,16:28:17)
Empirical absorption correction using spherical harmonics,
 implemented in SCALE3 ABSPACK scaling algorithm.
;
_exptl_crystal_colour colourless
_exptl_crystal_density_diffrn 1.959
_exptl_crystal_density_method 'not measured'
_exptl_crystal_description block
_exptl_crystal_F_000 2280
_exptl_crystal_size_max 0.230
_exptl_crystal_size_mid 0.130
_exptl_crystal_size_min 0.090
_refine_diff_density_max 0.751
_refine_diff_density_min -1.597
_refine_diff_density_rms 0.152
_refine_ls_extinction_method none
_refine_ls_goodness_of_fit_ref 1.098
_refine_ls_hydrogen_treatment constr
_refine_ls_matrix_type full
_refine_ls_number_parameters 523
_refine_ls_number_reflns 7030
_refine_ls_number_restraints 1
_refine_ls_restrained_S_all 1.098
_refine_ls_R_factor_all 0.0320
_refine_ls_R_factor_gt 0.0284
_refine_ls_shift/su_max 0.004
_refine_ls_shift/su_mean 0.000
_refine_ls_structure_factor_coef Fsqd
_refine_ls_weighting_details 'w=1/[\s^2^(Fo^2^)+(0.0286P)^2^] where P=(Fo^2^+2Fc^2^)/3'
_refine_ls_weighting_scheme calc
_refine_ls_wR_factor_gt 0.0676
_refine_ls_wR_factor_ref 0.0705
_reflns_number_gt 6428
_reflns_number_total 7030
_reflns_threshold_expression 'I > 2\s(I)'
_cod_data_source_file c4dt02111h2.cif
_cod_data_source_block 1
_cod_depositor_comments 'Adding full bibliography for 7033132--7033133.cif.'
_cod_database_code 7033132

loop_
_space_group_symop_operation_xyz
'x, y, z'
'-x, y+1/2, -z+1/2'
'-x, -y, -z'
'x, -y-1/2, z-1/2'

loop_
_atom_site_label
_atom_site_type_symbol
_atom_site_fract_x
_atom_site_fract_y
_atom_site_fract_z
_atom_site_U_iso_or_equiv
_atom_site_adp_type
_atom_site_occupancy
_atom_site_site_symmetry_order
_atom_site_calc_flag
_atom_site_refinement_flags_posn
_atom_site_refinement_flags_adp
Hg1 Hg 0.14045(2) 0.90060(2) 0.74521(2) 0.01534(7) Uani 1 1 d . .
Hg2 Hg 0.10171(2) 1.10737(2) 0.70313(2) 0.01401(7) Uani 1 1 d . .
O1 O 0.4560(3) 1.0114(2) 0.80616(12) 0.0250(7) Uani 1 1 d . .
O2 O 0.0897(3) 1.1338(2) 0.89429(13) 0.0218(7) Uani 1 1 d . .
O3 O -0.1950(3) 0.90315(17) 0.66872(14) 0.0211(7) Uani 1 1 d . .
O4 O 0.1729(3) 1.0139(2) 0.52684(12) 0.0244(7) Uani 1 1 d . .
N1 N -0.0263(3) 1.0125(2) 0.77459(15) 0.0156(8) Uani 1 1 d . .
N2 N -0.0035(3) 0.8835(2) 0.68734(16) 0.0169(8) Uani 1 1 d . .
N3 N 0.1975(3) 0.7933(2) 0.66548(17) 0.0225(9) Uani 1 1 d . .
N4 N 0.1351(3) 1.1420(2) 0.79446(15) 0.0141(8) Uani 1 1 d . .
N5 N 0.2556(3) 1.2193(2) 0.70168(16) 0.0206(9) Uani 1 1 d . .
N6 N 0.2808(3) 1.0047(2) 0.67695(14) 0.0163(8) Uani 1 1 d . .
N7 N 0.0912(3) 1.0672(2) 0.61194(15) 0.0155(8) Uani 1 1 d . .
N8 N -0.0955(3) 1.1400(2) 0.66809(16) 0.0200(9) Uani 1 1 d . .
N9 N 0.0955(3) 0.8624(2) 0.85123(16) 0.0193(8) Uani 1 1 d . .
N10 N 0.2812(3) 0.9449(2) 0.79811(15) 0.0175(8) Uani 1 1 d . .
C1 C -0.0316(4) 1.0615(3) 0.82428(18) 0.0135(9) Uani 1 1 d . .
C2 C -0.1278(4) 1.0622(3) 0.8601(2) 0.0202(10) Uani 1 1 d . .
H2 H -0.1286 1.0950 0.8963 0.024 Uiso 1 1 calc R U
C3 C -0.2222(4) 1.0141(3) 0.8421(2) 0.0253(11) Uani 1 1 d . .
H3 H -0.2897 1.0149 0.8653 0.030 Uiso 1 1 calc R U
C4 C -0.2174(4) 0.9646(3) 0.7899(2) 0.0199(10) Uani 1 1 d . .
H4 H -0.2816 0.9316 0.7766 0.024 Uiso 1 1 calc R U
C5 C -0.1176(4) 0.9642(3) 0.75761(18) 0.0133(9) Uani 1 1 d . .
C6 C -0.1068(4) 0.9133(3) 0.70053(19) 0.0159(10) Uani 1 1 d . .
C7 C 0.0087(4) 0.8414(3) 0.62932(18) 0.0179(10) Uani 1 1 d . .
H7A H -0.0089 0.8843 0.5973 0.021 Uiso 1 1 calc R U
H7B H -0.0486 0.7943 0.6259 0.021 Uiso 1 1 calc R U
C8 C 0.1256(4) 0.8035(3) 0.61834(19) 0.0168(10) Uani 1 1 d . .
C9 C 0.1565(4) 0.7782(3) 0.5608(2) 0.0251(11) Uani 1 1 d . .
H9 H 0.1043 0.7857 0.5280 0.030 Uiso 1 1 calc R U
C10 C 0.2620(4) 0.7425(3) 0.5511(2) 0.0299(12) Uani 1 1 d . .
H10 H 0.2832 0.7246 0.5120 0.036 Uiso 1 1 calc R U
C11 C 0.3375(4) 0.7331(3) 0.6002(2) 0.0284(12) Uani 1 1 d . .
H11 H 0.4119 0.7098 0.5953 0.034 Uiso 1 1 calc R U
C12 C 0.3003(4) 0.7586(3) 0.6553(2) 0.0258(11) Uani 1 1 d . .
H12 H 0.3509 0.7513 0.6888 0.031 Uiso 1 1 calc R U
C13 C 0.0720(4) 1.1161(3) 0.8398(2) 0.0161(10) Uani 1 1 d . .
C14 C 0.2380(4) 1.1912(3) 0.81033(19) 0.0164(9) Uani 1 1 d . .
H14A H 0.2905 1.1530 0.8336 0.020 Uiso 1 1 calc R U
H14B H 0.2165 1.2400 0.8368 0.020 Uiso 1 1 calc R U
C15 C 0.3012(4) 1.2273(3) 0.75698(19) 0.0156(9) Uani 1 1 d . .
C16 C 0.4054(4) 1.2681(3) 0.7669(2) 0.0201(10) Uani 1 1 d . .
H16 H 0.4355 1.2745 0.8066 0.024 Uiso 1 1 calc R U
C17 C 0.4653(4) 1.2997(3) 0.7183(2) 0.0237(11) Uani 1 1 d . .
H17 H 0.5367 1.3279 0.7243 0.028 Uiso 1 1 calc R U
C18 C 0.4197(4) 1.2895(3) 0.6608(2) 0.0251(11) Uani 1 1 d . .
H18 H 0.4594 1.3096 0.6266 0.030 Uiso 1 1 calc R U
C19 C 0.3156(4) 1.2495(3) 0.6548(2) 0.0262(11) Uani 1 1 d . .
H19 H 0.2839 1.2425 0.6154 0.031 Uiso 1 1 calc R U
C20 C 0.3795(4) 0.9894(3) 0.70786(18) 0.0158(9) Uani 1 1 d . .
C21 C 0.4825(4) 0.9792(3) 0.67992(19) 0.0232(11) Uani 1 1 d . .
H21 H 0.5512 0.9730 0.7029 0.028 Uiso 1 1 calc R U
C22 C 0.4843(4) 0.9781(3) 0.6175(2) 0.0283(12) Uani 1 1 d . .
H22 H 0.5536 0.9678 0.5971 0.034 Uiso 1 1 calc R U
C23 C 0.3837(4) 0.9923(3) 0.5855(2) 0.0238(11) Uani 1 1 d . .
H23 H 0.3827 0.9909 0.5428 0.029 Uiso 1 1 calc R U
C24 C 0.2852(4) 1.0085(3) 0.61613(18) 0.0164(9) Uani 1 1 d . .
C25 C 0.1760(4) 1.0304(3) 0.58233(19) 0.0163(10) Uani 1 1 d . .
C26 C -0.0095(4) 1.0882(3) 0.5751(2) 0.0205(10) Uani 1 1 d . .
H26A H -0.0312 1.0364 0.5511 0.025 Uiso 1 1 calc R U
H26B H 0.0107 1.1349 0.5466 0.025 Uiso 1 1 calc R U
C27 C -0.1114(4) 1.1170(3) 0.6103(2) 0.0167(10) Uani 1 1 d . .
C28 C -0.2188(4) 1.1205(3) 0.5828(2) 0.0235(11) Uani 1 1 d . .
H28 H -0.2286 1.1051 0.5416 0.028 Uiso 1 1 calc R U
C29 C -0.3116(4) 1.1468(3) 0.6162(2) 0.0284(12) Uani 1 1 d . .
H29 H -0.3856 1.1499 0.5981 0.034 Uiso 1 1 calc R U
C30 C -0.2951(4) 1.1684(3) 0.6761(2) 0.0305(12) Uani 1 1 d . .
H30 H -0.3575 1.1857 0.7000 0.037 Uiso 1 1 calc R U
C31 C -0.1868(4) 1.1644(3) 0.7000(2) 0.0253(11) Uani 1 1 d . .
H31 H -0.1754 1.1795 0.7411 0.030 Uiso 1 1 calc R U
C32 C -0.0036(4) 0.8329(3) 0.8727(2) 0.0230(11) Uani 1 1 d . .
H32 H -0.0530 0.8018 0.8461 0.028 Uiso 1 1 calc R U
C33 C -0.0376(4) 0.8450(3) 0.9308(2) 0.0270(11) Uani 1 1 d . .
H33 H -0.1082 0.8226 0.9444 0.032 Uiso 1 1 calc R U
C34 C 0.0361(5) 0.8919(3) 0.9691(2) 0.0334(13) Uani 1 1 d . .
H34 H 0.0160 0.9018 1.0097 0.040 Uiso 1 1 calc R U
C35 C 0.1377(4) 0.9236(3) 0.9478(2) 0.0283(11) Uani 1 1 d . .
H35 H 0.1880 0.9561 0.9732 0.034 Uiso 1 1 calc R U
C36 C 0.1649(4) 0.9067(3) 0.8883(2) 0.0178(10) Uani 1 1 d . .
C37 C 0.2763(4) 0.9401(3) 0.86427(19) 0.0238(11) Uani 1 1 d . .
H37A H 0.2904 0.9988 0.8810 0.029 Uiso 1 1 calc R U
H37B H 0.3388 0.9020 0.8790 0.029 Uiso 1 1 calc R U
C38 C 0.3724(4) 0.9835(3) 0.77615(18) 0.0173(10) Uani 1 1 d . .
O111 O 0.53917(19) 0.63465(14) 0.49293(11) 0.0473(10) Uani 1 1 d G .
H111 H 0.5120 0.6048 0.5226 0.071 Uiso 1 1 d G U
H222 H 0.6090 0.6503 0.5016 0.071 Uiso 1 1 d G U
O222 O -0.4607(2) 1.0174(2) 0.92332(12) 0.0378(9) Uani 1 1 d G .
H333 H -0.4898 0.9628 0.9412 0.057 Uiso 1 1 d G U
H444 H -0.4764 1.0180 0.8849 0.057 Uiso 1 1 d G U
O333 O 0.75105(17) 0.70206(13) 0.52411(8) 0.0374(9) Uani 1 1 d G .
H555 H 0.7466 0.7566 0.5340 0.056 Uiso 1 1 d G U
H666 H 0.7911 0.6743 0.5513 0.056 Uiso 1 1 d G U
O444 O 0.72360(17) 0.87759(13) 0.55344(11) 0.0313(8) Uani 1 1 d G .
H777 H 0.7746 0.8941 0.5279 0.047 Uiso 1 1 d G U
H888 H 0.7475 0.8893 0.5898 0.047 Uiso 1 1 d G U
O555 O 0.51410(17) 0.82598(15) 0.48805(7) 0.0903(18) Uani 1 1 d G .
H999 H 0.5191 0.7699 0.4923 0.135 Uiso 1 1 d G U
H110 H 0.5555 0.8513 0.5158 0.135 Uiso 1 1 d G U

loop_
_atom_site_aniso_label
_atom_site_aniso_U_11
_atom_site_aniso_U_22
_atom_site_aniso_U_33
_atom_site_aniso_U_23
_atom_site_aniso_U_13
_atom_site_aniso_U_12
Hg1 0.01098(11) 0.02022(11) 0.01482(11) -0.00181(6) 0.00047(7) -0.00059(6)
Hg2 0.01027(11) 0.01864(11) 0.01312(11) -0.00159(6) 0.00022(7) -0.00185(6)
O1 0.0111(18) 0.0422(19) 0.0214(17) 0.0031(15) -0.0070(13) -0.0080(15)
O2 0.023(2) 0.0272(17) 0.0149(17) -0.0038(14) 0.0019(13) -0.0071(15)
O3 0.0130(19) 0.0253(17) 0.0249(19) -0.0027(13) -0.0024(14) -0.0021(13)
O4 0.0202(19) 0.0416(19) 0.0112(16) -0.0050(15) -0.0015(13) 0.0002(15)
N1 0.011(2) 0.0182(18) 0.0178(19) 0.0021(16) 0.0026(15) 0.0000(16)
N2 0.013(2) 0.0213(19) 0.017(2) -0.0010(15) 0.0011(16) 0.0013(16)
N3 0.018(2) 0.025(2) 0.024(2) -0.0069(17) -0.0007(17) 0.0027(17)
N4 0.014(2) 0.0126(17) 0.0157(19) -0.0054(15) -0.0016(15) -0.0033(15)
N5 0.018(2) 0.027(2) 0.018(2) -0.0017(17) 0.0024(16) -0.0072(17)
N6 0.013(2) 0.021(2) 0.0150(19) 0.0022(16) 0.0016(15) 0.0003(16)
N7 0.012(2) 0.0208(19) 0.0142(19) -0.0010(16) -0.0005(15) -0.0014(16)
N8 0.018(2) 0.0205(19) 0.022(2) -0.0010(17) 0.0022(16) 0.0043(17)
N9 0.019(2) 0.0196(19) 0.019(2) 0.0026(17) 0.0028(16) 0.0010(17)
N10 0.011(2) 0.025(2) 0.0159(19) 0.0017(16) 0.0006(15) 0.0007(16)
C1 0.014(2) 0.010(2) 0.016(2) 0.0008(18) 0.0007(17) -0.0005(18)
C2 0.016(3) 0.025(2) 0.020(2) -0.007(2) 0.0076(19) -0.001(2)
C3 0.017(3) 0.031(3) 0.028(3) 0.000(2) 0.007(2) -0.002(2)
C4 0.009(2) 0.023(2) 0.027(3) 0.001(2) 0.0009(19) -0.0043(19)
C5 0.010(2) 0.013(2) 0.017(2) 0.0037(17) -0.0001(17) -0.0003(18)
C6 0.015(3) 0.016(2) 0.018(2) 0.0038(18) 0.0031(19) -0.0047(19)
C7 0.018(3) 0.019(2) 0.016(2) -0.0089(19) -0.0002(18) -0.0031(19)
C8 0.021(3) 0.011(2) 0.018(2) -0.0020(18) 0.0032(19) -0.0060(19)
C9 0.029(3) 0.027(3) 0.019(3) 0.002(2) 0.002(2) 0.003(2)
C10 0.033(3) 0.033(3) 0.023(3) -0.004(2) 0.008(2) 0.001(2)
C11 0.023(3) 0.034(3) 0.029(3) -0.002(2) 0.007(2) 0.005(2)
C12 0.020(3) 0.029(3) 0.029(3) -0.009(2) 0.000(2) 0.003(2)
C13 0.014(3) 0.013(2) 0.021(3) 0.0019(18) 0.0035(19) 0.0018(18)
C14 0.010(2) 0.020(2) 0.020(2) -0.0012(19) 0.0004(18) -0.0030(19)
C15 0.012(3) 0.012(2) 0.022(2) -0.0023(19) 0.0038(18) 0.0009(18)
C16 0.016(3) 0.022(2) 0.022(3) -0.001(2) -0.0019(19) 0.002(2)
C17 0.009(3) 0.023(2) 0.040(3) -0.002(2) 0.002(2) -0.003(2)
C18 0.017(3) 0.026(2) 0.033(3) 0.002(2) 0.012(2) -0.001(2)
C19 0.029(3) 0.032(3) 0.017(3) 0.004(2) 0.003(2) -0.008(2)
C20 0.010(2) 0.016(2) 0.021(2) 0.0011(19) -0.0013(18) 0.0021(18)
C21 0.011(3) 0.033(3) 0.026(3) 0.003(2) 0.0011(19) 0.005(2)
C22 0.013(3) 0.043(3) 0.029(3) 0.001(2) 0.008(2) 0.007(2)
C23 0.018(3) 0.034(3) 0.020(2) 0.002(2) 0.0050(19) 0.000(2)
C24 0.012(2) 0.021(2) 0.016(2) -0.0012(19) 0.0015(17) -0.0020(19)
C25 0.013(3) 0.018(2) 0.018(2) 0.0012(19) 0.0021(18) -0.0042(19)
C26 0.014(3) 0.028(2) 0.019(3) 0.004(2) -0.0017(19) 0.002(2)
C27 0.018(3) 0.014(2) 0.018(2) 0.0019(18) -0.0011(19) -0.0021(19)
C28 0.020(3) 0.025(2) 0.025(3) -0.005(2) -0.006(2) 0.000(2)
C29 0.014(3) 0.035(3) 0.036(3) -0.002(2) -0.006(2) 0.004(2)
C30 0.023(3) 0.034(3) 0.035(3) -0.005(2) 0.005(2) 0.012(2)
C31 0.024(3) 0.030(3) 0.022(3) -0.007(2) -0.002(2) 0.006(2)
C32 0.023(3) 0.022(2) 0.024(3) 0.006(2) 0.002(2) -0.001(2)
C33 0.023(3) 0.032(3) 0.026(3) 0.010(2) 0.007(2) -0.003(2)
C34 0.031(4) 0.051(4) 0.018(3) 0.002(2) 0.008(2) 0.002(3)
C35 0.027(3) 0.040(3) 0.017(3) -0.002(2) 0.004(2) 0.001(2)
C36 0.017(3) 0.021(2) 0.015(2) 0.0041(19) 0.0003(19) 0.0035(19)
C37 0.021(3) 0.033(3) 0.017(2) -0.001(2) 0.0012(19) 0.001(2)
C38 0.011(3) 0.022(2) 0.019(2) 0.002(2) 0.0033(19) 0.0063(19)
O111 0.053(3) 0.044(2) 0.045(2) 0.0073(19) 0.002(2) -0.012(2)
O222 0.024(2) 0.066(2) 0.0233(18) 0.0042(18) 0.0021(15) -0.0021(18)
O333 0.038(2) 0.042(2) 0.032(2) -0.0038(16) -0.0065(16) 0.0063(18)
O444 0.028(2) 0.043(2) 0.0222(19) 0.0007(15) -0.0023(15) -0.0070(17)
O555 0.079(4) 0.091(4) 0.100(4) 0.015(3) -0.025(3) 0.000(3)

loop_
_atom_type_symbol
_atom_type_description
_atom_type_scat_dispersion_real
_atom_type_scat_dispersion_imag
_atom_type_scat_source
C C 0.0033 0.0016 'International Tables Vol C Tables 4.2.6.8 and 6.1.1.4'
H H 0.0000 0.0000 'International Tables Vol C Tables 4.2.6.8 and 6.1.1.4'
N N 0.0061 0.0033 'International Tables Vol C Tables 4.2.6.8 and 6.1.1.4'
O O 0.0106 0.0060 'International Tables Vol C Tables 4.2.6.8 and 6.1.1.4'
Hg Hg -2.3894 9.2266 'International Tables Vol C Tables 4.2.6.8 and 6.1.1.4'

loop_
_geom_angle_atom_site_label_1
_geom_angle_atom_site_label_2
_geom_angle_atom_site_label_3
_geom_angle
N2 Hg1 N10 168.19(13)
N2 Hg1 N9 111.43(13)
N10 Hg1 N9 74.16(13)
N2 Hg1 N3 73.14(13)
N10 Hg1 N3 112.83(13)
N9 Hg1 N3 124.90(12)
N2 Hg1 N1 69.77(12)
N10 Hg1 N1 102.63(12)
N9 Hg1 N1 75.88(11)
N3 Hg1 N1 142.37(11)
N2 Hg1 Hg2 81.14(9)
N10 Hg1 Hg2 87.04(9)
N9 Hg1 Hg2 117.31(8)
N3 Hg1 Hg2 117.60(9)
N1 Hg1 Hg2 50.49(7)
N7 Hg2 N4 172.40(14)
N7 Hg2 N8 73.80(13)
N4 Hg2 N8 113.80(13)
N7 Hg2 N5 102.64(13)
N4 Hg2 N5 73.66(13)
N8 Hg2 N5 121.68(12)
N7 Hg2 N1 112.91(12)
N4 Hg2 N1 70.24(12)
N8 Hg2 N1 76.43(11)
N5 Hg2 N1 143.82(11)
N7 Hg2 N6 69.79(12)
N4 Hg2 N6 102.85(12)
N8 Hg2 N6 140.84(11)
N5 Hg2 N6 80.70(12)
N1 Hg2 N6 104.89(11)
N7 Hg2 Hg1 89.69(9)
N4 Hg2 Hg1 87.15(9)
N8 Hg2 Hg1 113.71(8)
N5 Hg2 Hg1 124.55(9)
N1 Hg2 Hg1 51.83(8)
N6 Hg2 Hg1 53.19(7)
C1 N1 C5 119.6(4)
C1 N1 Hg2 102.6(2)
C5 N1 Hg2 126.2(3)
C1 N1 Hg1 127.2(3)
C5 N1 Hg1 98.8(3)
Hg2 N1 Hg1 77.68(10)
C6 N2 C7 117.0(4)
C6 N2 Hg1 122.7(3)
C7 N2 Hg1 120.3(3)
C12 N3 C8 117.9(4)
C12 N3 Hg1 129.1(3)
C8 N3 Hg1 107.6(3)
C13 N4 C14 116.2(4)
C13 N4 Hg2 123.8(3)
C14 N4 Hg2 119.8(3)
C15 N5 C19 118.3(4)
C15 N5 Hg2 109.1(3)
C19 N5 Hg2 129.3(3)
C20 N6 C24 117.8(4)
C20 N6 Hg2 130.7(3)
C24 N6 Hg2 103.5(3)
C25 N7 C26 114.9(3)
C25 N7 Hg2 124.6(3)
C26 N7 Hg2 120.2(3)
C27 N8 C31 118.7(4)
C27 N8 Hg2 111.1(3)
C31 N8 Hg2 129.4(3)
C36 N9 C32 118.3(4)
C36 N9 Hg1 109.0(3)
C32 N9 Hg1 127.9(3)
C38 N10 C37 115.9(4)
C38 N10 Hg1 124.4(3)
C37 N10 Hg1 119.6(3)
N1 C1 C2 121.7(4)
N1 C1 C13 117.0(4)
C2 C1 C13 121.3(4)
C3 C2 C1 118.8(4)
C3 C2 H2 120.6
C1 C2 H2 120.6
C2 C3 C4 119.4(4)
C2 C3 H3 120.3
C4 C3 H3 120.3
C5 C4 C3 118.9(4)
C5 C4 H4 120.6
C3 C4 H4 120.6
N1 C5 C4 121.6(4)
N1 C5 C6 116.6(4)
C4 C5 C6 121.7(4)
O3 C6 N2 125.2(4)
O3 C6 C5 117.6(4)
N2 C6 C5 117.2(4)
N2 C7 C8 114.8(4)
N2 C7 H7A 108.6
C8 C7 H7A 108.6
N2 C7 H7B 108.6
C8 C7 H7B 108.6
H7A C7 H7B 107.5
N3 C8 C9 121.0(4)
N3 C8 C7 118.4(4)
C9 C8 C7 120.5(4)
C10 C9 C8 120.4(4)
C10 C9 H9 119.8
C8 C9 H9 119.8
C9 C10 C11 118.5(4)
C9 C10 H10 120.7
C11 C10 H10 120.7
C12 C11 C10 117.5(5)
C12 C11 H11 121.2
C10 C11 H11 121.2
N3 C12 C11 124.7(5)
N3 C12 H12 117.7
C11 C12 H12 117.7
O2 C13 N4 125.9(4)
O2 C13 C1 117.4(4)
N4 C13 C1 116.8(4)
N4 C14 C15 114.4(3)
N4 C14 H14A 108.7
C15 C14 H14A 108.7
N4 C14 H14B 108.7
C15 C14 H14B 108.7
H14A C14 H14B 107.6
N5 C15 C16 121.5(4)
N5 C15 C14 119.6(4)
C16 C15 C14 118.9(4)
C17 C16 C15 119.4(4)
C17 C16 H16 120.3
C15 C16 H16 120.3
C18 C17 C16 119.2(4)
C18 C17 H17 120.4
C16 C17 H17 120.4
C19 C18 C17 117.9(4)
C19 C18 H18 121.1
C17 C18 H18 121.1
N5 C19 C18 123.6(4)
N5 C19 H19 118.2
C18 C19 H19 118.2
N6 C20 C21 122.6(4)
N6 C20 C38 117.0(4)
C21 C20 C38 120.5(4)
C20 C21 C22 118.8(4)
C20 C21 H21 120.6
C22 C21 H21 120.6
C23 C22 C21 119.0(4)
C23 C22 H22 120.5
C21 C22 H22 120.5
C24 C23 C22 119.3(4)
C24 C23 H23 120.4
C22 C23 H23 120.4
N6 C24 C23 122.3(4)
N6 C24 C25 117.3(4)
C23 C24 C25 120.4(4)
O4 C25 N7 124.3(4)
O4 C25 C24 116.8(4)
N7 C25 C24 118.9(4)
N7 C26 C27 114.5(4)
N7 C26 H26A 108.6
C27 C26 H26A 108.6
N7 C26 H26B 108.6
C27 C26 H26B 108.6
H26A C26 H26B 107.6
N8 C27 C28 121.3(4)
N8 C27 C26 118.5(4)
C28 C27 C26 120.2(4)
C29 C28 C27 119.1(5)
C29 C28 H28 120.5
C27 C28 H28 120.5
C30 C29 C28 119.3(5)
C30 C29 H29 120.4
C28 C29 H29 120.4
C31 C30 C29 118.4(5)
C31 C30 H30 120.8
C29 C30 H30 120.8
N8 C31 C30 123.1(4)
N8 C31 H31 118.4
C30 C31 H31 118.4
N9 C32 C33 123.9(4)
N9 C32 H32 118.0
C33 C32 H32 118.0
C32 C33 C34 117.1(5)
C32 C33 H33 121.5
C34 C33 H33 121.5
C35 C34 C33 120.0(5)
C35 C34 H34 120.0
C33 C34 H34 120.0
C34 C35 C36 118.3(5)
C34 C35 H35 120.9
C36 C35 H35 120.9
N9 C36 C35 122.4(5)
N9 C36 C37 118.5(4)
C35 C36 C37 119.1(4)
N10 C37 C36 114.8(4)
N10 C37 H37A 108.6
C36 C37 H37A 108.6
N10 C37 H37B 108.6
C36 C37 H37B 108.6
H37A C37 H37B 107.6
O1 C38 N10 125.9(4)
O1 C38 C20 117.0(4)
N10 C38 C20 116.9(4)
H111 O111 H222 109.5
H333 O222 H444 109.5
H555 O333 H666 109.5
H777 O444 H888 109.5
H999 O555 H110 109.5

loop_
_geom_bond_atom_site_label_1
_geom_bond_atom_site_label_2
_geom_bond_distance
Hg1 N2 2.118(4)
Hg1 N10 2.120(4)
Hg1 N9 2.494(3)
Hg1 N3 2.522(4)
Hg1 N1 2.694(4)
Hg1 Hg2 3.3481(2)
Hg2 N7 2.121(3)
Hg2 N4 2.128(3)
Hg2 N8 2.475(4)
Hg2 N5 2.495(4)
Hg2 N1 2.644(3)
Hg2 N6 2.698(4)
O1 C38 1.250(5)
O2 C13 1.254(5)
O3 C6 1.250(5)
O4 C25 1.259(5)
N1 C1 1.340(5)
N1 C5 1.350(5)
N2 C6 1.331(6)
N2 C7 1.453(5)
N3 C12 1.340(6)
N3 C8 1.341(5)
N4 C13 1.323(6)
N4 C14 1.460(5)
N5 C15 1.337(5)
N5 C19 1.351(6)
N6 C20 1.355(5)
N6 C24 1.355(5)
N7 C25 1.328(5)
N7 C26 1.459(5)
N8 C27 1.342(5)
N8 C31 1.346(6)
N9 C36 1.334(6)
N9 C32 1.341(6)
N10 C38 1.323(5)
N10 C37 1.475(5)
C1 C2 1.391(6)
C1 C13 1.511(6)
C2 C3 1.383(6)
C2 H2 0.9500
C3 C4 1.392(6)
C3 H3 0.9500
C4 C5 1.382(6)
C4 H4 0.9500
C5 C6 1.499(6)
C7 C8 1.512(6)
C7 H7A 0.9900
C7 H7B 0.9900
C8 C9 1.391(6)
C9 C10 1.372(7)
C9 H9 0.9500
C10 C11 1.399(7)
C10 H10 0.9500
C11 C12 1.365(6)
C11 H11 0.9500
C12 H12 0.9500
C14 C15 1.515(6)
C14 H14A 0.9900
C14 H14B 0.9900
C15 C16 1.387(6)
C16 C17 1.387(6)
C16 H16 0.9500
C17 C18 1.385(6)
C17 H17 0.9500
C18 C19 1.370(7)
C18 H18 0.9500
C19 H19 0.9500
C20 C21 1.376(6)
C20 C38 1.524(6)
C21 C22 1.389(6)
C21 H21 0.9500
C22 C23 1.382(6)
C22 H22 0.9500
C23 C24 1.373(6)
C23 H23 0.9500
C24 C25 1.509(6)
C26 C27 1.505(6)
C26 H26A 0.9900
C26 H26B 0.9900
C27 C28 1.389(7)
C28 C29 1.387(7)
C28 H28 0.9500
C29 C30 1.382(7)
C29 H29 0.9500
C30 C31 1.368(7)
C30 H30 0.9500
C31 H31 0.9500
C32 C33 1.370(6)
C32 H32 0.9500
C33 C34 1.402(7)
C33 H33 0.9500
C34 C35 1.377(7)
C34 H34 0.9500
C35 C36 1.392(6)
C35 H35 0.9500
C36 C37 1.509(6)
C37 H37A 0.9900
C37 H37B 0.9900
O111 H111 0.8700
O111 H222 0.8700
O222 H333 0.9930
O222 H444 0.8699
O333 H555 0.8700
O333 H666 0.8700
O444 H777 0.8701
O444 H888 0.8699
O555 H999 0.8700
O555 H110 0.8700

loop_
_geom_torsion_atom_site_label_1
_geom_torsion_atom_site_label_2
_geom_torsion_atom_site_label_3
_geom_torsion_atom_site_label_4
_geom_torsion
C5 N1 C1 C2 1.9(6)
Hg2 N1 C1 C2 147.3(4)
Hg1 N1 C1 C2 -128.7(4)
C5 N1 C1 C13 -178.2(4)
Hg2 N1 C1 C13 -32.8(4)
Hg1 N1 C1 C13 51.2(5)
N1 C1 C2 C3 -3.2(7)
C13 C1 C2 C3 177.0(4)
C1 C2 C3 C4 1.9(7)
C2 C3 C4 C5 0.6(7)
C1 N1 C5 C4 0.7(6)
Hg2 N1 C5 C4 -135.9(3)
Hg1 N1 C5 C4 143.0(4)
C1 N1 C5 C6 178.1(3)
Hg2 N1 C5 C6 41.5(5)
Hg1 N1 C5 C6 -39.6(4)
C3 C4 C5 N1 -2.0(6)
C3 C4 C5 C6 -179.2(4)
C7 N2 C6 O3 4.6(6)
Hg1 N2 C6 O3 -178.2(3)
C7 N2 C6 C5 -174.3(3)
Hg1 N2 C6 C5 2.9(5)
N1 C5 C6 O3 -146.4(4)
C4 C5 C6 O3 30.9(6)
N1 C5 C6 N2 32.6(5)
C4 C5 C6 N2 -150.1(4)
C6 N2 C7 C8 -176.0(4)
Hg1 N2 C7 C8 6.7(5)
C12 N3 C8 C9 0.5(6)
Hg1 N3 C8 C9 156.7(3)
C12 N3 C8 C7 179.2(4)
Hg1 N3 C8 C7 -24.6(4)
N2 C7 C8 N3 15.1(6)
N2 C7 C8 C9 -166.2(4)
N3 C8 C9 C10 -0.3(7)
C7 C8 C9 C10 -178.9(4)
C8 C9 C10 C11 -0.6(7)
C9 C10 C11 C12 1.3(7)
C8 N3 C12 C11 0.2(7)
Hg1 N3 C12 C11 -150.1(4)
C10 C11 C12 N3 -1.2(7)
C14 N4 C13 O2 3.8(6)
Hg2 N4 C13 O2 178.8(3)
C14 N4 C13 C1 -177.2(3)
Hg2 N4 C13 C1 -2.2(5)
N1 C1 C13 O2 -152.2(4)
C2 C1 C13 O2 27.7(6)
N1 C1 C13 N4 28.7(5)
C2 C1 C13 N4 -151.4(4)
C13 N4 C14 C15 -174.1(4)
Hg2 N4 C14 C15 10.8(5)
C19 N5 C15 C16 2.4(6)
Hg2 N5 C15 C16 163.9(3)
C19 N5 C15 C14 -177.8(4)
Hg2 N5 C15 C14 -16.2(4)
N4 C14 C15 N5 6.0(6)
N4 C14 C15 C16 -174.2(4)
N5 C15 C16 C17 -1.6(7)
C14 C15 C16 C17 178.5(4)
C15 C16 C17 C18 -0.1(6)
C16 C17 C18 C19 1.0(7)
C15 N5 C19 C18 -1.5(7)
Hg2 N5 C19 C18 -158.7(4)
C17 C18 C19 N5 -0.2(7)
C24 N6 C20 C21 1.1(6)
Hg2 N6 C20 C21 -142.1(4)
C24 N6 C20 C38 -178.8(4)
Hg2 N6 C20 C38 38.0(5)
N6 C20 C21 C22 -4.9(7)
C38 C20 C21 C22 175.0(4)
C20 C21 C22 C23 3.7(7)
C21 C22 C23 C24 1.0(7)
C20 N6 C24 C23 4.0(6)
Hg2 N6 C24 C23 156.2(4)
C20 N6 C24 C25 -176.7(4)
Hg2 N6 C24 C25 -24.6(4)
C22 C23 C24 N6 -5.1(7)
C22 C23 C24 C25 175.7(4)
C26 N7 C25 O4 0.0(6)
Hg2 N7 C25 O4 -173.2(3)
C26 N7 C25 C24 178.3(4)
Hg2 N7 C25 C24 5.1(5)
N6 C24 C25 O4 -163.6(4)
C23 C24 C25 O4 15.7(6)
N6 C24 C25 N7 18.0(6)
C23 C24 C25 N7 -162.7(4)
C25 N7 C26 C27 171.1(4)
Hg2 N7 C26 C27 -15.4(5)
C31 N8 C27 C28 2.0(6)
Hg2 N8 C27 C28 173.0(3)
C31 N8 C27 C26 -178.9(4)
Hg2 N8 C27 C26 -7.9(5)
N7 C26 C27 N8 15.0(6)
N7 C26 C27 C28 -165.8(4)
N8 C27 C28 C29 -1.3(7)
C26 C27 C28 C29 179.7(4)
C27 C28 C29 C30 -0.3(7)
C28 C29 C30 C31 1.1(7)
C27 N8 C31 C30 -1.2(7)
Hg2 N8 C31 C30 -170.3(3)
C29 C30 C31 N8 -0.3(7)
C36 N9 C32 C33 -0.5(7)
Hg1 N9 C32 C33 -153.2(4)
N9 C32 C33 C34 0.7(7)
C32 C33 C34 C35 0.1(7)
C33 C34 C35 C36 -0.9(8)
C32 N9 C36 C35 -0.4(7)
Hg1 N9 C36 C35 157.2(4)
C32 N9 C36 C37 -179.8(4)
Hg1 N9 C36 C37 -22.3(5)
C34 C35 C36 N9 1.0(7)
C34 C35 C36 C37 -179.5(4)
C38 N10 C37 C36 172.3(4)
Hg1 N10 C37 C36 -2.8(5)
N9 C36 C37 N10 18.7(6)
C35 C36 C37 N10 -160.8(4)
C37 N10 C38 O1 4.2(7)
Hg1 N10 C38 O1 179.0(3)
C37 N10 C38 C20 -180.0(3)
Hg1 N10 C38 C20 -5.1(5)
N6 C20 C38 O1 -145.9(4)
C21 C20 C38 O1 34.2(6)
N6 C20 C38 N10 37.9(6)
C21 C20 C38 N10 -142.0(4)
